data_7130741
loop_
_publ_author_name
'McMonagle, Charles J.'
'Turner, Gemma'
'Jones, Isabelle'
'Allan, David Robert'
'Warren, Mark R.'
'Kamenev, K.'
'Parsons, Simon'
'Wright, Paul'
'Moggach, Stephen A.'

_publ_section_title
;
 Pressure and Guest-Mediated Pore Shape Modification in a Small Pore MOF
 to 1200 bar
;
_journal_name_full 'Chemical Communications'
_journal_paper_doi 10.1039/D2CC04649K
_journal_year 2022
_chemical_formula_moiety 'C12 H6 O6 Sc1, 0.438(C5 H12)'
_chemical_formula_sum 'C14.2 H11.3 O6 Sc'
_chemical_formula_weight 291.13
_chemical_name_common Sc2BDC3
_space_group_crystal_system orthorhombic
_space_group_IT_number 70
_space_group_name_Hall '-F 2uv 2vw'
_space_group_name_H-M_alt 'F d d d :2'
_atom_sites_solution_hydrogens difmap
_atom_sites_solution_primary other
_audit_creation_date 2017-08-02
_audit_creation_method CRYSTALS_ver_14.61_build_6236
_audit_update_record
;
2022-08-18 deposited with the CCDC.	2022-09-16 downloaded from the CCDC.
;
_cell_angle_alpha 90
_cell_angle_beta 90
_cell_angle_gamma 90
_cell_formula_units_Z 16
_cell_length_a 8.7547(2)
_cell_length_b 20.7361(4)
_cell_length_c 34.3257(8)
_cell_measurement_pressure 40000
_cell_measurement_reflns_used 6683
_cell_measurement_temperature 298
_cell_measurement_theta_max 30
_cell_measurement_theta_min 2
_cell_volume 6231.4(2)
_computing_cell_refinement 'USER DEFINED CELL REFINEMENT'
_computing_data_collection 'USER DEFINED DATA COLLECTION'
_computing_data_reduction 'CrysAlisPro, (Agilent, 2011)'
_computing_molecular_graphics 'CAMERON (Watkin et al., 1996)'
_computing_publication_material 'CRYSTALS (Betteridge et al., 2003)'
_computing_structure_refinement 'CRYSTALS (Betteridge et al., 2003)'
_computing_structure_solution 'USER DEFINED STRUCTURE SOLUTION'
_diffrn_ambient_pressure 40000
_diffrn_ambient_temperature 298
_diffrn_measured_fraction_theta_full 0.996
_diffrn_measured_fraction_theta_max 0.996
_diffrn_measurement_device Area
_diffrn_measurement_device_type 'Pilatus 300K'
_diffrn_measurement_method '\f & \w scans'
_diffrn_radiation_monochromator graphite
_diffrn_radiation_probe x-ray
_diffrn_radiation_type synchrotron
_diffrn_radiation_wavelength 0.68890
_diffrn_reflns_av_R_equivalents 0.058
_diffrn_reflns_limit_h_max 12
_diffrn_reflns_limit_h_min -9
_diffrn_reflns_limit_k_max 29
_diffrn_reflns_limit_k_min -29
_diffrn_reflns_limit_l_max 48
_diffrn_reflns_limit_l_min -48
_diffrn_reflns_number 14806
_diffrn_reflns_theta_full 29.493
_diffrn_reflns_theta_max 29.493
_diffrn_reflns_theta_min 2.224
_diffrn_source_type 'Diamond Light Source I19'
_diffrn_standards_number 0
_exptl_absorpt_coefficient_mu 0.448
_exptl_absorpt_correction_T_max 0.95
_exptl_absorpt_correction_T_min 0.61
_exptl_absorpt_correction_type multi-scan
_exptl_absorpt_process_details 'DENZO/SCALEPACK (Otwinowski & Minor, 1997)'
_exptl_crystal_colour colourless
_exptl_crystal_density_diffrn 1.241
_exptl_crystal_density_method 'not measured'
_exptl_crystal_description block
_exptl_crystal_F_000 2352
_exptl_crystal_size_max 0.200
_exptl_crystal_size_mid 0.200
_exptl_crystal_size_min 0.100
_refine_diff_density_max 0.42
_refine_diff_density_min -0.31
_refine_ls_extinction_method None
_refine_ls_goodness_of_fit_ref 0.9956
_refine_ls_hydrogen_treatment constr
_refine_ls_matrix_type full
_refine_ls_number_parameters 97
_refine_ls_number_reflns 2378
_refine_ls_number_restraints 61
_refine_ls_R_factor_all 0.0393
_refine_ls_R_factor_gt 0.0355
_refine_ls_shift/su_max 0.0074456
_refine_ls_shift/su_mean 0.0003459
_refine_ls_structure_factor_coef Fsqd
_refine_ls_weighting_details
;
 Method= Modified Sheldrick 
 w=1/[\s^2^(F^2^) + ( 0.06P)^2^ +13.67P] 
 ,where P=(max(Fo^2^,0) + 2Fc^2^)/3 
;
_refine_ls_weighting_scheme calc
_refine_ls_wR_factor_all 0.1015
_refine_ls_wR_factor_gt 0.0991
_refine_ls_wR_factor_ref 0.1015
_reflns_limit_h_max 12
_reflns_limit_h_min 0
_reflns_limit_k_max 29
_reflns_limit_k_min 0
_reflns_limit_l_max 48
_reflns_limit_l_min 0
_reflns_number_gt 2105
_reflns_number_total 2386
_reflns_threshold_expression I>2.0\s(I)
_oxford_diffrn_Wilson_B_factor 0.00
_oxford_diffrn_Wilson_scale 0.00
_oxford_refine_ls_r_factor_ref 0.0393
_oxford_refine_ls_scale 1.683(13)
_oxford_reflns_number_all 2378
_oxford_reflns_threshold_expression_ref I>-3.0\s(I)
_oxford_structure_analysis_title 'xcalibur in C:\frames\Diamond\S At 17:26 on '
_cod_data_source_file d2cc04649k2.cif
_cod_data_source_block np-400bar
_cod_depositor_comments
;
The following automatic conversions were performed:

data item '_atom_sites_solution_primary' value 'Other' was changed to
'other' in accordance with the
/home/data/users/saulius/crontab/automatic-downloads/rss-feeds/RSC/lib/dictionaries/cif_core.dic
dictionary named 'cif_core.dic' version 2.4.2 last updated on
2011-04-26.

Automatic conversion script
Id: cif_fix_values 7556 2019-12-06 15:28:31Z antanas 
;
_cod_original_sg_symbol_H-M 'F d d d'
_cod_original_formula_sum 'C14.2 H11.3 O6 Sc1'
_cod_database_code 7130741
_platon_squeeze_void_probe_radius 1.20

loop_
_symmetry_equiv_pos_as_xyz
x,y,z
-x,-y,-z
x,y+1/2,z+1/2
-x,-y+1/2,-z+1/2
x+1/2,y,z+1/2
-x+1/2,-y,-z+1/2
x+1/2,y+1/2,z
-x+1/2,-y+1/2,-z
-x,y+1/4,z+1/4
x,-y+1/4,-z+1/4
-x,y+3/4,z+3/4
x,-y+3/4,-z+3/4
-x+1/2,y+1/4,z+3/4
x+1/2,-y+1/4,-z+3/4
-x+1/2,y+3/4,z+1/4
x+1/2,-y+3/4,-z+1/4
x+1/4,-y,z+1/4
-x+1/4,y,-z+1/4
x+1/4,-y+1/2,z+3/4
-x+1/4,y+1/2,-z+3/4
x+3/4,-y,z+3/4
-x+3/4,y,-z+3/4
x+3/4,-y+1/2,z+1/4
-x+3/4,y+1/2,-z+1/4
-x+1/4,-y+3/4,z+1/2
x+1/4,y+3/4,-z+1/2
-x+1/4,-y+5/4,z+1
x+1/4,y+5/4,-z+1
-x+3/4,-y+3/4,z+1
x+3/4,y+3/4,-z+1
-x+3/4,-y+5/4,z+1/2
x+3/4,y+5/4,-z+1/2

loop_
_atom_site_label
_atom_site_type_symbol
_atom_site_fract_x
_atom_site_fract_y
_atom_site_fract_z
_atom_site_U_iso_or_equiv
_atom_site_occupancy
_atom_site_adp_type
_atom_site_refinement_flags_posn
_atom_site_refinement_flags_adp
_atom_site_refinement_flags_occupancy
_atom_site_disorder_assembly
_atom_site_disorder_group
_atom_site_attached_hydrogens
Sc1 Sc 0.3750 0.3750 0.635725(8) 0.0130 1.0000 Uani S T . . . .
O1 O 0.24121(12) 0.33332(6) 0.67958(3) 0.0338 1.0000 Uani . . . . . .
C1 C 0.10207(16) 0.31997(8) 0.68240(4) 0.0274 1.0000 Uani . . . . . .
O2 O 0.00477(12) 0.33421(7) 0.65735(3) 0.0429 1.0000 Uani . . . . . .
C2 C 0.04944(16) 0.28396(9) 0.71754(4) 0.0351 1.0000 Uani . . . . . .
C3 C 0.15320(18) 0.26445(12) 0.74547(6) 0.0556 1.0000 Uani . . . . . .
C4 C 0.10356(18) 0.23032(12) 0.77785(5) 0.0552 1.0000 Uani . . . . . .
O3 O 0.24431(13) 0.45830(5) 0.63550(4) 0.0422 1.0000 Uani . . . . . .
C5 C 0.1250 0.48626(8) 0.6250 0.0268 1.0000 Uani DS T . . . .
C6 C 0.1250 0.55823(8) 0.6250 0.0326 1.0000 Uani DS TU . . . .
C70 C 0.2542(5) 0.5909(3) 0.63310(14) 0.0993 0.5000 Uani D U . . . .
C71 C 0.2534(5) 0.5920(3) 0.61739(15) 0.0969 0.5000 Uani D U . . . .
H31 H 0.2599 0.2732 0.7420 0.0813 1.0000 Uiso R . . . . .
H41 H 0.1756 0.2171 0.7974 0.0822 1.0000 Uiso R . . . . .
H701 H 0.3447 0.5676 0.6398 0.0559 0.5000 Uiso R . . . . .
H711 H 0.3470 0.5678 0.6106 0.0574 0.5000 Uiso R . . . . .

loop_
_atom_site_aniso_label
_atom_site_aniso_U_11
_atom_site_aniso_U_22
_atom_site_aniso_U_33
_atom_site_aniso_U_23
_atom_site_aniso_U_13
_atom_site_aniso_U_12
Sc1 0.01420(15) 0.01169(15) 0.01311(15) 0.0000 0.0000 -0.00033(10)
O1 0.0229(5) 0.0526(7) 0.0258(5) 0.0190(5) 0.0017(4) -0.0071(5)
C1 0.0220(6) 0.0393(7) 0.0210(6) 0.0170(5) 0.0014(5) 0.0000(5)
O2 0.0261(5) 0.0712(8) 0.0315(6) 0.0344(6) -0.0023(4) 0.0016(5)
C2 0.0214(6) 0.0581(10) 0.0260(7) 0.0271(7) -0.0009(5) -0.0052(6)
C3 0.0204(7) 0.1037(17) 0.0427(10) 0.0493(11) -0.0049(6) -0.0126(9)
C4 0.0215(7) 0.1038(18) 0.0402(9) 0.0504(11) -0.0068(6) -0.0110(8)
O3 0.0294(6) 0.0146(4) 0.0826(10) -0.0045(5) -0.0102(6) 0.0066(4)
C5 0.0247(9) 0.0099(7) 0.0458(11) 0.0000 0.0006(8) 0.0000
C6 0.0235(9) 0.0091(7) 0.0651(14) 0.0000 -0.0012(9) 0.0000
C70 0.0447(19) 0.0153(12) 0.238(7) -0.004(3) -0.081(4) 0.0044(15)
C71 0.0415(19) 0.0151(12) 0.234(7) -0.012(3) 0.074(3) 0.0002(15)

loop_
_atom_type_symbol
_atom_type_scat_dispersion_real
_atom_type_scat_dispersion_imag
_atom_type_scat_Cromer_Mann_a1
_atom_type_scat_Cromer_Mann_b1
_atom_type_scat_Cromer_Mann_a2
_atom_type_scat_Cromer_Mann_b2
_atom_type_scat_Cromer_Mann_a3
_atom_type_scat_Cromer_Mann_b3
_atom_type_scat_Cromer_Mann_a4
_atom_type_scat_Cromer_Mann_b4
_atom_type_scat_Cromer_Mann_c
_atom_type_scat_source
Sc 0.2436 0.3510 9.1890 9.0213 7.3679 0.5729 1.6409 136.1080 1.4680 51.3531 1.3329 'International Tables Vol C 4.2.6.8 and 6.1.1.4'
C 0.0028 0.0015 2.3100 20.8439 1.0200 10.2075 1.5886 0.5687 0.8650 51.6512 0.2156 'International Tables Vol C 4.2.6.8 and 6.1.1.4'
O 0.0101 0.0057 3.0485 13.2771 2.2868 5.7011 1.5463 0.3239 0.8670 32.9089 0.2508 'International Tables Vol C 4.2.6.8 and 6.1.1.4'
H 0.0000 0.0000 0.4930 10.5109 0.3229 26.1257 0.1402 3.1424 0.0408 57.7998 0.0030 'International Tables Vol C 4.2.6.8 and 6.1.1.4'

loop_
_geom_angle_atom_site_label_1
_geom_angle_site_symmetry_1
_geom_angle_atom_site_label_2
_geom_angle_site_symmetry_2
_geom_angle_atom_site_label_3
_geom_angle_site_symmetry_3
_geom_angle
_geom_angle_publ_flag
O1 29_554 Sc1 . O3 29_554 92.17(5) yes
O1 29_554 Sc1 . O2 16_556 92.19(5) yes
O3 29_554 Sc1 . O2 16_556 92.02(5) yes
O1 29_554 Sc1 . O2 18_556 179.69(4) yes
O3 29_554 Sc1 . O2 18_556 87.67(6) yes
O2 16_556 Sc1 . O2 18_556 87.55(8) yes
O1 29_554 Sc1 . O1 . 88.07(6) yes
O3 29_554 Sc1 . O1 . 88.14(5) yes
O2 16_556 Sc1 . O1 . 179.69(4) yes
O2 18_556 Sc1 . O1 . 92.19(5) yes
O1 29_554 Sc1 . O3 . 88.14(5) yes
O3 29_554 Sc1 . O3 . 179.57(8) yes
O2 16_556 Sc1 . O3 . 87.67(6) yes
O2 18_556 Sc1 . O3 . 92.02(5) yes
O1 . Sc1 . O3 . 92.17(5) yes
Sc1 . O1 . C1 . 133.66(9) yes
O1 . C1 . O2 . 124.00(12) yes
O1 . C1 . C2 . 118.24(12) yes
O2 . C1 . C2 . 117.75(12) yes
Sc1 16_456 O2 . C1 . 167.34(11) yes
C1 . C2 . C4 4_556 119.98(12) yes
C1 . C2 . C3 . 120.32(13) yes
C4 4_556 C2 . C3 . 119.70(12) yes
C2 . C3 . C4 . 119.96(14) yes
C2 . C3 . H31 . 120.0 no
C4 . C3 . H31 . 120.0 no
C3 . C4 . C2 4_556 120.33(14) yes
C3 . C4 . H41 . 119.9 no
C2 4_556 C4 . H41 . 119.7 no
Sc1 . O3 . C5 . 148.30(10) yes
O3 . C5 . O3 18_556 124.61(17) yes
O3 . C5 . C6 . 117.69(8) yes
O3 18_556 C5 . C6 . 117.69(8) yes
C5 . C6 . C71 18_556 121.3(2) yes
C5 . C6 . C70 18_556 120.2(2) yes
C71 18_556 C6 . C70 18_556 23.1(3) yes
C5 . C6 . C70 . 120.2(2) yes
C71 18_556 C6 . C70 . 113.5(2) yes
C70 18_556 C6 . C70 . 119.6(5) yes
C5 . C6 . C71 . 121.3(2) yes
C71 18_556 C6 . C71 . 117.5(5) yes
C70 18_556 C6 . C71 . 113.5(2) yes
C70 . C6 . C71 . 23.1(3) yes
C70 10_566 C70 . C71 10_566 20.8(3) yes
C70 10_566 C70 . C6 . 113.1(3) yes
C71 10_566 C70 . C6 . 119.7(4) yes
C70 10_566 C70 . H701 . 123.9 no
C71 10_566 C70 . H701 . 120.8 no
C6 . C70 . H701 . 119.4 no
C70 10_566 C70 . H711 . 97.7 no
C71 10_566 C70 . H711 . 112.9 no
C6 . C70 . H711 . 103.4 no
H701 . C70 . H711 . 53.1 no
C71 10_566 C71 . C70 10_566 21.6(3) yes
C71 10_566 C71 . C6 . 114.6(3) yes
C70 10_566 C71 . C6 . 121.7(4) yes
C71 10_566 C71 . H701 . 99.4 no
C70 10_566 C71 . H701 . 114.8 no
C6 . C71 . H701 . 102.1 no
C71 10_566 C71 . H711 . 123.9 no
C70 10_566 C71 . H711 . 120.0 no
C6 . C71 . H711 . 118.2 no
H701 . C71 . H711 . 52.6 no
C71 . H701 . C70 . 25.2 no
C71 . H711 . C70 . 25.7 no

loop_
_geom_bond_atom_site_label_1
_geom_bond_site_symmetry_1
_geom_bond_atom_site_label_2
_geom_bond_site_symmetry_2
_geom_bond_distance
_geom_bond_publ_flag
Sc1 . O1 29_554 2.0942(10) yes
Sc1 . O3 29_554 2.0718(10) yes
Sc1 . O2 16_556 2.0474(10) yes
Sc1 . O2 18_556 2.0474(10) yes
Sc1 . O1 . 2.0942(10) yes
Sc1 . O3 . 2.0718(10) yes
O1 . C1 . 1.2529(16) yes
C1 . O2 . 1.2459(16) yes
C1 . C2 . 1.4915(18) yes
C2 . C4 4_556 1.381(2) yes
C2 . C3 . 1.381(2) yes
C3 . C4 . 1.388(2) yes
C3 . H31 . 0.959 no
C4 . H41 . 0.961 no
O3 . C5 . 1.2479(13) yes
C5 . C6 . 1.492(2) yes
C6 . C71 18_556 1.350(4) yes
C6 . C70 18_556 1.347(4) yes
C6 . C70 . 1.347(4) yes
C6 . C71 . 1.350(4) yes
C70 . C70 10_566 1.520(11) yes
C70 . C71 10_566 1.392(3) yes
C70 . H701 . 0.956 no
C70 . H711 . 1.218 no
C71 . C71 10_566 1.465(11) yes
C71 . H701 . 1.218 no
C71 . H711 . 0.989 no

loop_
_platon_squeeze_void_nr
_platon_squeeze_void_average_x
_platon_squeeze_void_average_y
_platon_squeeze_void_average_z
_platon_squeeze_void_volume
_platon_squeeze_void_count_electrons
_platon_squeeze_void_content
1 -0.041 0.042 0.038 2020 294 ' '
